data_7700045
loop_
_publ_author_name
'Bjorklund, Jennifer L.'
'Pyrch, Mikaela M.'
'Basile, Madeline C.'
'Mason, Sara E.'
'Forbes, Tori Z.'

_publ_section_title
;
 Actinyl-cation interactions: experimental and theoretical assessment of
 [Np(vi)O<sub>2</sub>Cl<sub>4</sub>]<sup>2-</sup> and
 [U(vi)O<sub>2</sub>Cl<sub>4</sub>]<sup>2-</sup> systems.
;
_journal_issue 24
_journal_name_full 'Dalton transactions (Cambridge, England : 2003)'
_journal_page_first 8861
_journal_page_last 8871
_journal_paper_doi 10.1039/c9dt01753d
_journal_volume 48
_journal_year 2019
_chemical_formula_sum 'C16 Cl4 Li2 Np O10'
_chemical_formula_weight 744.84
_chemical_name_systematic 'Lithium 12-crown-4 neptunyl tetrachloride'
_space_group_crystal_system orthorhombic
_space_group_IT_number 69
_space_group_name_Hall '-F 2 2'
_space_group_name_H-M_alt 'F m m m'
_symmetry_space_group_name_Hall '-F 2 2'
_symmetry_space_group_name_H-M 'F m m m'
_audit_creation_method SHELXL-2014/7
_audit_update_record
;
2019-04-25 deposited with the CCDC.    2019-05-21 downloaded from the CCDC.
;
_cell_angle_alpha 90
_cell_angle_beta 90
_cell_angle_gamma 90
_cell_formula_units_Z 4
_cell_length_a 13.115(8)
_cell_length_b 13.371(7)
_cell_length_c 14.838(10)
_cell_measurement_reflns_used 956
_cell_measurement_temperature 150(2)
_cell_measurement_theta_max 25
_cell_measurement_theta_min 3.0
_cell_volume 2602(3)
_computing_cell_refinement 'APEX3 (Bruker AXS, Madison WI)'
_computing_data_collection 'APEX3 (Bruker AXS, Madison WI)'
_computing_data_reduction 'APEX3 (Bruker AXS, Madison WI)'
_computing_molecular_graphics 'CrystalMaker X'
_computing_structure_refinement 'SHELXL-2014/7 (Sheldrick, 2014)'
_computing_structure_solution 'APEX3 (Bruker AXS, Madison WI)'
_diffrn_ambient_temperature 150(2)
_diffrn_measured_fraction_theta_full 1.000
_diffrn_measured_fraction_theta_max 1.000
_diffrn_measurement_device_type 'Bruker Quest'
_diffrn_radiation_type MoK\a
_diffrn_radiation_wavelength 0.71073
_diffrn_reflns_av_R_equivalents 0.0494
_diffrn_reflns_av_unetI/netI 0.0191
_diffrn_reflns_Laue_measured_fraction_full 1.000
_diffrn_reflns_Laue_measured_fraction_max 1.000
_diffrn_reflns_limit_h_max 16
_diffrn_reflns_limit_h_min -16
_diffrn_reflns_limit_k_max 16
_diffrn_reflns_limit_k_min -16
_diffrn_reflns_limit_l_max 17
_diffrn_reflns_limit_l_min -18
_diffrn_reflns_number 11439
_diffrn_reflns_point_group_measured_fraction_full 1.000
_diffrn_reflns_point_group_measured_fraction_max 1.000
_diffrn_reflns_theta_full 25.242
_diffrn_reflns_theta_max 26.442
_diffrn_reflns_theta_min 2.572
_diffrn_source 'microfocus X-ray'
_exptl_absorpt_coefficient_mu 4.447
_exptl_absorpt_correction_T_max 0.4990
_exptl_absorpt_correction_T_min 0.3800
_exptl_absorpt_correction_type multi-scan
_exptl_absorpt_process_details SCALE
_exptl_crystal_colour 'dark red'
_exptl_crystal_density_diffrn 1.901
_exptl_crystal_description blade
_exptl_crystal_F_000 1372
_exptl_crystal_size_max 0.200
_exptl_crystal_size_mid 0.020
_exptl_crystal_size_min 0.010
_refine_diff_density_max 2.259
_refine_diff_density_min -1.669
_refine_diff_density_rms 0.223
_refine_ls_extinction_method none
_refine_ls_goodness_of_fit_ref 1.065
_refine_ls_hydrogen_treatment undef
_refine_ls_matrix_type full
_refine_ls_number_parameters 48
_refine_ls_number_reflns 766
_refine_ls_number_restraints 0
_refine_ls_restrained_S_all 1.065
_refine_ls_R_factor_all 0.0419
_refine_ls_R_factor_gt 0.0419
_refine_ls_shift/su_max 0.000
_refine_ls_shift/su_mean 0.000
_refine_ls_structure_factor_coef Fsqd
_refine_ls_weighting_details 'w=1/[\s^2^(Fo^2^)+(0.0733P)^2^+109.0648P] where P=(Fo^2^+2Fc^2^)/3'
_refine_ls_weighting_scheme calc
_refine_ls_wR_factor_gt 0.1088
_refine_ls_wR_factor_ref 0.1088
_reflns_Friedel_coverage 0.000
_reflns_number_gt 766
_reflns_number_total 766
_reflns_threshold_expression 'I > 2\s(I)'
_cod_data_source_file c9dt01753d2.cif
_cod_data_source_block fmmm_betterscale_a
_cod_depositor_comments 'Adding full bibliography for 7700045--7700047.cif.'
_cod_database_code 7700045
_shelx_shelxl_version_number 2014/7
_shelx_space_group_comment
;
The symmetry employed for this shelxl refinement is uniquely defined
by the following loop, which should always be used as a source of
symmetry information in preference to the above space-group names.
They are only intended as comments.
;
_exptl_absorpt_special_details 'strong scatterer'

loop_
_space_group_symop_operation_xyz
'x, y, z'
'-x, -y, z'
'-x, y, -z'
'x, -y, -z'
'x, y+1/2, z+1/2'
'-x, -y+1/2, z+1/2'
'-x, y+1/2, -z+1/2'
'x, -y+1/2, -z+1/2'
'x+1/2, y, z+1/2'
'-x+1/2, -y, z+1/2'
'-x+1/2, y, -z+1/2'
'x+1/2, -y, -z+1/2'
'x+1/2, y+1/2, z'
'-x+1/2, -y+1/2, z'
'-x+1/2, y+1/2, -z'
'x+1/2, -y+1/2, -z'
'-x, -y, -z'
'x, y, -z'
'x, -y, z'
'-x, y, z'
'-x, -y+1/2, -z+1/2'
'x, y+1/2, -z+1/2'
'x, -y+1/2, z+1/2'
'-x, y+1/2, z+1/2'
'-x+1/2, -y, -z+1/2'
'x+1/2, y, -z+1/2'
'x+1/2, -y, z+1/2'
'-x+1/2, y, z+1/2'
'-x+1/2, -y+1/2, -z'
'x+1/2, y+1/2, -z'
'x+1/2, -y+1/2, z'
'-x+1/2, y+1/2, z'

loop_
_atom_site_label
_atom_site_type_symbol
_atom_site_fract_x
_atom_site_fract_y
_atom_site_fract_z
_atom_site_U_iso_or_equiv
_atom_site_adp_type
_atom_site_occupancy
_atom_site_site_symmetry_order
_atom_site_calc_flag
_atom_site_refinement_flags_posn
_atom_site_refinement_flags_adp
_atom_site_refinement_flags_occupancy
_atom_site_disorder_assembly
_atom_site_disorder_group
Np1 Np 0.5000 0.5000 0.5000 0.0129(2) Uani 1 8 d S T P . .
O1 O 0.5184(15) 0.5000 0.3814(8) 0.026(6) Uani 0.5 2 d S T P . .
Cl1 Cl 0.6415(2) 0.6382(2) 0.5132(11) 0.032(3) Uani 0.5 1 d . . P . .
Li1 Li 0.5000 0.5000 0.2532(15) 0.021(4) Uani 1 4 d S T P . .
C1A C 0.6968(18) 0.5000 0.1548(16) 0.037(5) Uiso 0.5 2 d S . P A 1
C1B C 0.6406(17) 0.5000 0.1128(15) 0.032(4) Uiso 0.5 2 d S . P A 1
C2 C 0.5000 0.6671(16) 0.1333(14) 0.081(5) Uiso 1 2 d S . P A 1
C3A C 0.614(2) 0.650(2) 0.1637(18) 0.070(6) Uiso 0.5 1 d . . P A 1
C4B C 0.670(2) 0.627(2) 0.1875(18) 0.072(6) Uiso 0.5 1 d . . P A 1
O2A O 0.6317(12) 0.4458(11) 0.2012(10) 0.060(4) Uiso 0.5 1 d . . P A 1
O2B O 0.4445(8) 0.6339(9) 0.2021(7) 0.037(2) Uiso 0.5 1 d . . P A 1

loop_
_atom_site_aniso_label
_atom_site_aniso_U_11
_atom_site_aniso_U_22
_atom_site_aniso_U_33
_atom_site_aniso_U_23
_atom_site_aniso_U_13
_atom_site_aniso_U_12
Np1 0.0142(3) 0.0150(4) 0.0094(3) 0.000 0.000 0.000
O1 0.026(18) 0.042(6) 0.010(4) 0.000 -0.004(5) 0.000
Cl1 0.0200(11) 0.0186(11) 0.059(10) -0.0013(18) -0.010(2) -0.0026(9)
Li1 0.032(11) 0.020(9) 0.012(9) 0.000 0.000 0.000

loop_
_atom_type_symbol
_atom_type_description
_atom_type_scat_dispersion_real
_atom_type_scat_dispersion_imag
_atom_type_scat_source
C C 0.0033 0.0016 'International Tables Vol C Tables 4.2.6.8 and 6.1.1.4'
Cl Cl 0.1484 0.1585 'International Tables Vol C Tables 4.2.6.8 and 6.1.1.4'
Li Li -0.0003 0.0001 'International Tables Vol C Tables 4.2.6.8 and 6.1.1.4'
Np Np -11.4937 4.1493 'International Tables Vol C Tables 4.2.6.8 and 6.1.1.4'
O O 0.0106 0.0060 'International Tables Vol C Tables 4.2.6.8 and 6.1.1.4'

loop_
_geom_angle_atom_site_label_1
_geom_angle_atom_site_label_2
_geom_angle_atom_site_label_3
_geom_angle
_geom_angle_site_symmetry_1
_geom_angle_site_symmetry_3
O1 Np1 O1 164.4(12) . 18_556
O1 Np1 O1 15.6(12) . 2_665
O1 Np1 O1 180.0 18_556 2_665
O1 Np1 O1 180.0 . 17_666
O1 Np1 O1 15.6(12) 18_556 17_666
O1 Np1 O1 164.4(12) 2_665 17_666
O1 Np1 Cl1 91.3(6) . 17_666
O1 Np1 Cl1 99.8(6) 18_556 17_666
O1 Np1 Cl1 80.2(6) 2_665 17_666
O1 Np1 Cl1 88.7(6) 17_666 17_666
O1 Np1 Cl1 80.2(6) . 18_556
O1 Np1 Cl1 88.7(6) 18_556 18_556
O1 Np1 Cl1 91.3(6) 2_665 18_556
O1 Np1 Cl1 99.8(6) 17_666 18_556
Cl1 Np1 Cl1 171.4(7) 17_666 18_556
O1 Np1 Cl1 99.8(6) . 2_665
O1 Np1 Cl1 91.3(6) 18_556 2_665
O1 Np1 Cl1 88.7(6) 2_665 2_665
O1 Np1 Cl1 80.2(6) 17_666 2_665
Cl1 Np1 Cl1 8.6(7) 17_666 2_665
Cl1 Np1 Cl1 180.0 18_556 2_665
O1 Np1 Cl1 99.8(6) . 20_655
O1 Np1 Cl1 91.3(6) 18_556 20_655
O1 Np1 Cl1 88.7(6) 2_665 20_655
O1 Np1 Cl1 80.2(6) 17_666 20_655
Cl1 Np1 Cl1 90.06(14) 17_666 20_655
Cl1 Np1 Cl1 90.58(15) 18_556 20_655
Cl1 Np1 Cl1 89.42(15) 2_665 20_655
O1 Np1 Cl1 80.2(6) . 4_566
O1 Np1 Cl1 88.7(6) 18_556 4_566
O1 Np1 Cl1 91.3(6) 2_665 4_566
O1 Np1 Cl1 99.8(6) 17_666 4_566
Cl1 Np1 Cl1 89.94(14) 17_666 4_566
Cl1 Np1 Cl1 89.42(15) 18_556 4_566
Cl1 Np1 Cl1 90.58(15) 2_665 4_566
Cl1 Np1 Cl1 180.0 20_655 4_566
O1 Np1 Cl1 88.7(6) . 19_565
O1 Np1 Cl1 80.2(6) 18_556 19_565
O1 Np1 Cl1 99.8(6) 2_665 19_565
O1 Np1 Cl1 91.3(6) 17_666 19_565
Cl1 Np1 Cl1 90.58(15) 17_666 19_565
Cl1 Np1 Cl1 90.06(14) 18_556 19_565
Cl1 Np1 Cl1 89.94(14) 2_665 19_565
Cl1 Np1 Cl1 171.4(7) 20_655 19_565
Cl1 Np1 Cl1 8.6(7) 4_566 19_565
O1 Np1 Cl1 91.3(6) . 3_656
O1 Np1 Cl1 99.8(6) 18_556 3_656
O1 Np1 Cl1 80.2(6) 2_665 3_656
O1 Np1 Cl1 88.7(6) 17_666 3_656
Cl1 Np1 Cl1 89.42(15) 17_666 3_656
Cl1 Np1 Cl1 89.94(14) 18_556 3_656
Cl1 Np1 Cl1 90.06(14) 2_665 3_656
Cl1 Np1 Cl1 8.6(7) 20_655 3_656
Cl1 Np1 Cl1 171.4(7) 4_566 3_656
Cl1 Np1 Cl1 180.0(7) 19_565 3_656
O1 Np1 Cl1 88.7(6) . .
O1 Np1 Cl1 80.2(6) 18_556 .
O1 Np1 Cl1 99.8(6) 2_665 .
O1 Np1 Cl1 91.3(6) 17_666 .
Cl1 Np1 Cl1 180.0 17_666 .
Cl1 Np1 Cl1 8.6(7) 18_556 .
Cl1 Np1 Cl1 171.4(7) 2_665 .
Cl1 Np1 Cl1 89.94(14) 20_655 .
Cl1 Np1 Cl1 90.06(14) 4_566 .
Cl1 Np1 Cl1 89.42(15) 19_565 .
Cl1 Np1 Cl1 90.58(15) 3_656 .
O1 O1 Np1 82.2(6) 2_665 .
O1 O1 Li1 82.8(6) 2_665 .
Np1 O1 Li1 165.0(12) . .
Cl1 Cl1 Np1 85.7(3) 18_556 .
O1 Li1 O1 14.4(11) 2_665 .
O1 Li1 O2A 119.0(9) 2_665 .
O1 Li1 O2A 105.7(8) . .
O1 Li1 O2A 105.7(8) 2_665 20_655
O1 Li1 O2A 119.0(9) . 20_655
O2A Li1 O2A 117.0(12) . 20_655
O1 Li1 O2A 105.7(8) 2_665 2_665
O1 Li1 O2A 119.0(9) . 2_665
O2A Li1 O2A 135.2(14) . 2_665
O2A Li1 O2A 41.9(9) 20_655 2_665
O1 Li1 O2A 119.0(9) 2_665 19_565
O1 Li1 O2A 105.7(8) . 19_565
O2A Li1 O2A 41.9(9) . 19_565
O2A Li1 O2A 135.2(14) 20_655 19_565
O2A Li1 O2A 117.0(12) 2_665 19_565
O1 Li1 O2B 108.5(7) 2_665 19_565
O1 Li1 O2B 114.0(7) . 19_565
O2A Li1 O2B 81.5(7) . 19_565
O2A Li1 O2B 41.7(6) 20_655 19_565
O2A Li1 O2B 82.5(7) 2_665 19_565
O2A Li1 O2B 117.9(9) 19_565 19_565
O1 Li1 O2B 114.0(7) 2_665 2_665
O1 Li1 O2B 108.5(7) . 2_665
O2A Li1 O2B 41.7(6) . 2_665
O2A Li1 O2B 81.5(7) 20_655 2_665
O2A Li1 O2B 117.9(9) 2_665 2_665
O2A Li1 O2B 82.5(7) 19_565 2_665
O2B Li1 O2B 41.1(6) 19_565 2_665
O1 Li1 O2B 114.0(7) 2_665 20_655
O1 Li1 O2B 108.5(7) . 20_655
O2A Li1 O2B 82.5(7) . 20_655
O2A Li1 O2B 117.9(9) 20_655 20_655
O2A Li1 O2B 81.5(7) 2_665 20_655
O2A Li1 O2B 41.7(6) 19_565 20_655
O2B Li1 O2B 137.2(13) 19_565 20_655
O2B Li1 O2B 119.2(10) 2_665 20_655
O1 Li1 O2B 108.5(7) 2_665 .
O1 Li1 O2B 114.0(7) . .
O2A Li1 O2B 117.9(9) . .
O2A Li1 O2B 82.5(7) 20_655 .
O2A Li1 O2B 41.7(6) 2_665 .
O2A Li1 O2B 81.5(7) 19_565 .
O2B Li1 O2B 119.2(10) 19_565 .
O2B Li1 O2B 137.2(13) 2_665 .
O2B Li1 O2B 41.1(6) 20_655 .
O1 Li1 C1B 131.3(8) 2_665 2_665
O1 Li1 C1B 145.7(8) . 2_665
O2A Li1 C1B 106.3(10) . 2_665
O2A Li1 C1B 31.8(6) 20_655 2_665
O2A Li1 C1B 31.8(6) 2_665 2_665
O2A Li1 C1B 106.3(10) 19_565 2_665
O2B Li1 C1B 59.6(5) 19_565 2_665
O2B Li1 C1B 87.7(7) 2_665 2_665
O2B Li1 C1B 87.7(7) 20_655 2_665
O2B Li1 C1B 59.6(5) . 2_665
O1 Li1 C1B 145.7(8) 2_665 .
O1 Li1 C1B 131.3(8) . .
O2A Li1 C1B 31.8(6) . .
O2A Li1 C1B 106.3(10) 20_655 .
O2A Li1 C1B 106.3(10) 2_665 .
O2A Li1 C1B 31.8(6) 19_565 .
O2B Li1 C1B 87.7(7) 19_565 .
O2B Li1 C1B 59.6(5) 2_665 .
O2B Li1 C1B 59.6(5) 20_655 .
O2B Li1 C1B 87.7(7) . .
C1B Li1 C1B 83.0(11) 2_665 .
C1B C1A O2A 80.9(19) . 19_565
C1B C1A O2A 80.9(19) . .
O2A C1A O2A 66.9(18) 19_565 .
C1B C1A C4B 91.3(14) . 19_565
O2A C1A C4B 104.5(17) 19_565 19_565
O2A C1A C4B 37.9(10) . 19_565
C1B C1A C4B 91.3(14) . .
O2A C1A C4B 37.9(10) 19_565 .
O2A C1A C4B 104.5(17) . .
C4B C1A C4B 141(2) 19_565 .
C1A C1B O2A 59.7(17) . 19_565
C1A C1B O2A 59.7(17) . .
O2A C1B O2A 57.6(14) 19_565 .
C1A C1B Li1 91(2) . .
O2A C1B Li1 45.2(9) 19_565 .
O2A C1B Li1 45.2(9) . .
O2B C2 O2B 66.3(14) . 20_655
O2B C2 C3A 104.5(17) . .
O2B C2 C3A 38.2(10) 20_655 .
O2B C2 C3A 38.2(10) . 20_655
O2B C2 C3A 104.5(17) 20_655 20_655
C3A C2 C3A 143(2) . 20_655
C4B C3A O2B 110(3) . 20_655
C4B C3A O2A 52(2) . 19_565
O2B C3A O2A 72.5(19) 20_655 19_565
C4B C3A C2 165(4) . .
O2B C3A C2 57.0(17) 20_655 .
O2A C3A C2 113(2) 19_565 .
C3A C4B O2A 91(3) . 19_565
C3A C4B O2B 37(2) . 20_655
O2A C4B O2B 65.5(16) 19_565 20_655
C3A C4B C1A 113(3) . .
O2A C4B C1A 46.7(15) 19_565 .
O2B C4B C1A 107.0(18) 20_655 .
C4B O2A C1A 95.4(18) 19_565 .
C4B O2A C3A 37.8(16) 19_565 19_565
C1A O2A C3A 113.6(17) . 19_565
C4B O2A O2A 151.0(16) 19_565 19_565
C1A O2A O2A 56.5(9) . 19_565
C3A O2A O2A 154.9(12) 19_565 19_565
C4B O2A O2B 70.8(16) 19_565 2_665
C1A O2A O2B 148.4(16) . 2_665
C3A O2A O2B 39.8(12) 19_565 2_665
O2A O2A O2B 136.8(7) 19_565 2_665
C4B O2A C1B 103.1(18) 19_565 .
C1A O2A C1B 39.4(13) . .
C3A O2A C1B 96.1(14) 19_565 .
O2A O2A C1B 61.2(7) 19_565 .
O2B O2A C1B 114.4(13) 2_665 .
C4B O2A Li1 139.9(18) 19_565 .
C1A O2A Li1 123.8(12) . .
C3A O2A Li1 109.5(15) 19_565 .
O2A O2A Li1 69.1(4) 19_565 .
O2B O2A Li1 70.9(8) 2_665 .
C1B O2A Li1 103.0(12) . .
C3A O2B C2 84.8(19) 20_655 .
C3A O2B O2B 141.6(18) 20_655 20_655
C2 O2B O2B 56.8(7) . 20_655
C3A O2B O2A 67.6(18) 20_655 2_665
C2 O2B O2A 127.6(13) . 2_665
O2B O2B O2A 133.2(7) 20_655 2_665
C3A O2B C4B 32.5(18) 20_655 20_655
C2 O2B C4B 116.8(15) . 20_655
O2B O2B C4B 171.0(11) 20_655 20_655
O2A O2B C4B 43.7(12) 2_665 20_655
C3A O2B Li1 132.6(19) 20_655 .
C2 O2B Li1 112.1(11) . .
O2B O2B Li1 69.5(3) 20_655 .
O2A O2B Li1 67.3(8) 2_665 .
C4B O2B Li1 110.2(13) 20_655 .

loop_
_geom_bond_atom_site_label_1
_geom_bond_atom_site_label_2
_geom_bond_distance
_geom_bond_site_symmetry_2
Np1 O1 1.776(12) .
Np1 O1 1.776(12) 18_556
Np1 O1 1.776(12) 2_665
Np1 O1 1.776(12) 17_666
Np1 Cl1 2.626(3) 17_666
Np1 Cl1 2.626(3) 18_556
Np1 Cl1 2.626(3) 2_665
Np1 Cl1 2.626(3) 20_655
Np1 Cl1 2.626(3) 4_566
Np1 Cl1 2.626(3) 19_565
Np1 Cl1 2.626(3) 3_656
Np1 Cl1 2.626(3) .
O1 O1 0.48(4) 2_665
O1 Li1 1.92(2) .
Cl1 Cl1 0.39(3) 18_556
Li1 O1 1.92(2) 2_665
Li1 O2A 2.026(17) .
Li1 O2A 2.026(17) 20_655
Li1 O2A 2.026(17) 2_665
Li1 O2A 2.026(17) 19_565
Li1 O2B 2.075(14) 19_565
Li1 O2B 2.075(14) 2_665
Li1 O2B 2.075(14) 20_655
Li1 O2B 2.075(14) .
Li1 C1B 2.78(3) 2_665
Li1 C1B 2.78(3) .
C1A C1B 0.97(3) .
C1A O2A 1.31(2) 19_565
C1A O2A 1.31(2) .
C1A C4B 1.80(3) 19_565
C1A C4B 1.80(3) .
C1B O2A 1.50(2) 19_565
C1B O2A 1.50(2) .
C2 O2B 1.33(2) .
C2 O2B 1.33(2) 20_655
C2 C3A 1.58(3) .
C2 C3A 1.58(3) 20_655
C3A C4B 0.87(3) .
C3A O2B 0.98(3) 20_655
C3A O2A 1.42(3) 19_565
C4B O2A 1.11(3) 19_565
C4B O2B 1.52(3) 20_655
O2A C4B 1.11(3) 19_565
O2A C3A 1.42(3) 19_565
O2A O2A 1.45(3) 19_565
O2A O2B 1.461(19) 2_665
O2B C3A 0.98(3) 20_655
O2B O2B 1.46(2) 20_655
O2B O2A 1.461(19) 2_665
O2B C4B 1.52(3) 20_655
